data_1520190
loop_
_publ_author_name
'Coles, Susanne L.'
'Threlfall, Terry L.'
'Hursthouse, Michael B.'

_publ_section_title
;
 N-[3-(trifluoromethyl)phenyl]acetamide
;
_journal_name_full 'Crystal Structure Report Archive'
_journal_page_first 1372
_journal_year 2008
_chemical_formula_sum 'C9 H8 F3 N O'
_chemical_formula_weight 203.16
_chemical_name_systematic
;
N-[3-(trifluoromethyl)phenyl]acetamide
;
_space_group_IT_number 19
_symmetry_cell_setting orthorhombic
_symmetry_space_group_name_Hall 'P 2ac 2ab'
_symmetry_space_group_name_H-M 'P 21 21 21'
_atom_sites_solution_hydrogens geom
_atom_sites_solution_primary direct
_atom_sites_solution_secondary difmap
_cell_angle_alpha 90.00
_cell_angle_beta 90.00
_cell_angle_gamma 90.00
_cell_formula_units_Z 4
_cell_length_a 5.1717(8)
_cell_length_b 9.7527(13)
_cell_length_c 17.811(2)
_cell_measurement_reflns_used 30778
_cell_measurement_temperature 120(2)
_cell_measurement_theta_max 27.48
_cell_measurement_theta_min 2.91
_cell_volume 898.4(2)
_computing_cell_refinement 'DENZO (Otwinowski & Minor, 1997) & COLLECT (Hooft, R.W.W., 1998)'
_computing_data_collection 'COLLECT (Hooft, R.W.W., 1998)'
_computing_data_reduction 'DENZO (Otwinowski & Minor, 1997) & COLLECT (Hooft, R.W.W., 1998)'
_computing_structure_refinement 'SHELXL-97 (Sheldrick, 1997)'
_computing_structure_solution 'SHELXS-97 (Sheldrick, 1997)'
_diffrn_ambient_temperature 120(2)
_diffrn_measured_fraction_theta_full 0.994
_diffrn_measured_fraction_theta_max 0.994
_diffrn_measurement_device_type 'Bruker-Nonius APEX II CCD camera on \k-goniostat'
_diffrn_measurement_method '\f & \w scans'
_diffrn_radiation_monochromator '10cm confocal mirrors'
_diffrn_radiation_source 'Bruker-Nonius FR591 rotating anode'
_diffrn_radiation_type MoK\a
_diffrn_radiation_wavelength 0.71073
_diffrn_reflns_av_R_equivalents 0.0972
_diffrn_reflns_av_sigmaI/netI 0.0927
_diffrn_reflns_limit_h_max 5
_diffrn_reflns_limit_h_min -6
_diffrn_reflns_limit_k_max 12
_diffrn_reflns_limit_k_min -12
_diffrn_reflns_limit_l_max 23
_diffrn_reflns_limit_l_min -23
_diffrn_reflns_number 9108
_diffrn_reflns_theta_full 27.49
_diffrn_reflns_theta_max 27.49
_diffrn_reflns_theta_min 4.02
_exptl_absorpt_coefficient_mu 0.140
_exptl_absorpt_correction_T_max 0.9972
_exptl_absorpt_correction_T_min 0.9671
_exptl_absorpt_correction_type multi-scan
_exptl_absorpt_process_details 'SADABS 2007/2 (Sheldrick, G.M., 2007)'
_exptl_crystal_colour colourless
_exptl_crystal_density_diffrn 1.502
_exptl_crystal_density_method 'not measured'
_exptl_crystal_description 'cut lath'
_exptl_crystal_F_000 416
_exptl_crystal_size_max 0.24
_exptl_crystal_size_mid 0.08
_exptl_crystal_size_min 0.02
_refine_diff_density_max 0.222
_refine_diff_density_min -0.222
_refine_diff_density_rms 0.058
_refine_ls_abs_structure_details 'Flack H D (1983), Acta Cryst. A39, 876-881'
_refine_ls_abs_structure_Flack 1(3)
_refine_ls_extinction_method none
_refine_ls_goodness_of_fit_ref 1.128
_refine_ls_hydrogen_treatment mixed
_refine_ls_matrix_type full
_refine_ls_number_parameters 143
_refine_ls_number_reflns 2032
_refine_ls_number_restraints 1
_refine_ls_restrained_S_all 1.128
_refine_ls_R_factor_all 0.1571
_refine_ls_R_factor_gt 0.0823
_refine_ls_shift/su_max 0.001
_refine_ls_shift/su_mean 0.000
_refine_ls_structure_factor_coef Fsqd
_refine_ls_weighting_details 'calc w=1/[\s^2^(Fo^2^)+(0.0198P)^2^+1.3286P] where P=(Fo^2^+2Fc^2^)/3'
_refine_ls_weighting_scheme calc
_refine_ls_wR_factor_gt 0.1398
_refine_ls_wR_factor_ref 0.1700
_reflns_number_gt 1224
_reflns_number_total 2032
_reflns_threshold_expression >2sigma(I)
_cod_data_source_file eCrystal-1372.cif
_cod_data_source_block 2008lsh028
_cod_depositor_comments
;
Citation :
Coles (nee Huth), Susanne L. and Threlfall, Terry L. and 
Hursthouse, Michael B. (2008) 
University of Southampton, Crystal Structure Report Archive. 
(doi:10.5258/ecrystals/1372)

More at:
http://ecrystals.chem.soton.ac.uk/1372/

The following automatic conversions were performed:

'_symmetry_cell_setting' value 'Orthorhombic' changed to
'orthorhombic' according to the built-in table from CIF Core
dictionary named 'cif_core.dic' version 2.4.1 from 2010-06-29.

Automatic conversion script
Id: cif_fix_values 3392 2015-05-12 13:50:21Z andrius 
;
_cod_database_code 1520190

loop_
_symmetry_equiv_pos_as_xyz
'x, y, z'
'-x+1/2, -y, z+1/2'
'-x, y+1/2, -z+1/2'
'x+1/2, -y+1/2, -z'

loop_
_atom_site_label
_atom_site_type_symbol
_atom_site_fract_x
_atom_site_fract_y
_atom_site_fract_z
_atom_site_U_iso_or_equiv
_atom_site_adp_type
_atom_site_occupancy
_atom_site_symmetry_multiplicity
_atom_site_calc_flag
_atom_site_refinement_flags
_atom_site_disorder_assembly
_atom_site_disorder_group
C1 C 0.3421(9) 0.2105(5) 0.6701(2) 0.0386(11) Uani 1 1 d . . .
C2 C 0.3933(9) 0.0856(5) 0.6362(3) 0.0421(11) Uani 1 1 d . . .
H2 H 0.2912 0.0073 0.6474 0.051 Uiso 1 1 calc R . .
C3 C 0.5979(10) 0.0771(5) 0.5853(3) 0.0422(12) Uani 1 1 d . A .
C4 C 0.7443(9) 0.1895(6) 0.5671(3) 0.0472(13) Uani 1 1 d . . .
H4 H 0.8819 0.1819 0.5320 0.057 Uiso 1 1 calc R . .
C5 C 0.6889(10) 0.3146(5) 0.6007(3) 0.0486(13) Uani 1 1 d . . .
H5 H 0.7861 0.3937 0.5876 0.058 Uiso 1 1 calc R . .
C6 C 0.4941(10) 0.3238(5) 0.6526(3) 0.0461(12) Uani 1 1 d . . .
H6 H 0.4624 0.4088 0.6769 0.055 Uiso 1 1 calc R . .
C7 C 0.0027(10) 0.1336(5) 0.7596(3) 0.0423(12) Uani 1 1 d . . .
C8 C -0.1881(10) 0.1886(5) 0.8163(3) 0.0481(13) Uani 1 1 d . . .
H8A H -0.3567 0.1449 0.8087 0.072 Uiso 1 1 calc R . .
H8B H -0.2054 0.2880 0.8100 0.072 Uiso 1 1 calc R . .
H8C H -0.1261 0.1686 0.8672 0.072 Uiso 1 1 calc R . .
C9 C 0.6479(12) -0.0588(6) 0.5503(3) 0.0549(14) Uani 1 1 d . . .
N1 N 0.1458(8) 0.2299(4) 0.7240(2) 0.0413(10) Uani 1 1 d . . .
O1 O 0.0282(7) 0.0092(3) 0.7494(2) 0.0531(10) Uani 1 1 d . . .
F1A F 0.6799(11) -0.1588(4) 0.6005(2) 0.0732(14) Uani 0.936(7) 1 d PD A 1
F3A F 0.4571(8) -0.1030(4) 0.5064(3) 0.0832(16) Uani 0.936(7) 1 d PD A 1
F2A F 0.8597(11) -0.0617(4) 0.5071(3) 0.0955(18) Uani 0.936(7) 1 d P A 1
F2B F 0.717(17) -0.026(7) 0.486(5) 0.0955(18) Uani 0.064(7) 1 d PD A 2
F3B F 0.478(14) -0.133(6) 0.559(4) 0.0832(16) Uani 0.064(7) 1 d PD A 2
F1B F 0.831(17) -0.111(6) 0.585(3) 0.0732(14) Uani 0.064(7) 1 d P A 2
H1N H 0.103(9) 0.321(5) 0.740(2) 0.042(13) Uiso 1 1 d . . .

loop_
_atom_site_aniso_label
_atom_site_aniso_U_11
_atom_site_aniso_U_22
_atom_site_aniso_U_33
_atom_site_aniso_U_23
_atom_site_aniso_U_13
_atom_site_aniso_U_12
C1 0.040(2) 0.037(3) 0.039(2) 0.001(2) -0.005(2) 0.001(2)
C2 0.042(3) 0.037(3) 0.048(3) -0.002(2) 0.000(2) 0.000(2)
C3 0.046(3) 0.039(3) 0.042(3) -0.003(2) 0.003(2) 0.009(2)
C4 0.037(3) 0.059(3) 0.046(3) 0.004(3) 0.003(2) -0.002(3)
C5 0.046(3) 0.046(3) 0.054(3) 0.005(3) -0.001(3) -0.010(3)
C6 0.053(3) 0.037(3) 0.048(3) 0.002(2) -0.006(3) -0.002(3)
C7 0.043(3) 0.042(3) 0.042(3) 0.001(2) -0.011(3) 0.005(2)
C8 0.056(3) 0.039(3) 0.049(3) 0.003(2) 0.000(3) 0.002(3)
C9 0.054(4) 0.055(4) 0.055(3) 0.005(3) 0.008(3) 0.005(3)
N1 0.045(2) 0.031(2) 0.048(2) -0.0027(19) 0.004(2) -0.006(2)
O1 0.064(2) 0.0300(18) 0.066(2) 0.0032(17) 0.015(2) 0.0026(18)
F1A 0.105(4) 0.049(2) 0.065(2) 0.0058(19) 0.007(3) 0.023(2)
F3A 0.091(3) 0.070(3) 0.088(4) -0.034(3) -0.029(3) 0.017(2)
F2A 0.090(4) 0.063(3) 0.133(4) -0.019(3) 0.065(4) -0.003(3)
F2B 0.090(4) 0.063(3) 0.133(4) -0.019(3) 0.065(4) -0.003(3)
F3B 0.091(3) 0.070(3) 0.088(4) -0.034(3) -0.029(3) 0.017(2)
F1B 0.105(4) 0.049(2) 0.065(2) 0.0058(19) 0.007(3) 0.023(2)

loop_
_atom_type_symbol
_atom_type_description
_atom_type_scat_dispersion_real
_atom_type_scat_dispersion_imag
_atom_type_scat_source
C C 0.0033 0.0016 'International Tables Vol C Tables 4.2.6.8 and 6.1.1.4'
H H 0.0000 0.0000 'International Tables Vol C Tables 4.2.6.8 and 6.1.1.4'
N N 0.0061 0.0033 'International Tables Vol C Tables 4.2.6.8 and 6.1.1.4'
O O 0.0106 0.0060 'International Tables Vol C Tables 4.2.6.8 and 6.1.1.4'
F F 0.0171 0.0103 'International Tables Vol C Tables 4.2.6.8 and 6.1.1.4'

loop_
_geom_angle_atom_site_label_1
_geom_angle_atom_site_label_2
_geom_angle_atom_site_label_3
_geom_angle
_geom_angle_site_symmetry_1
_geom_angle_site_symmetry_3
C2 C1 C6 119.5(4) . .
C2 C1 N1 123.6(4) . .
C6 C1 N1 116.9(4) . .
C1 C2 C3 118.7(4) . .
C1 C2 H2 120.6 . .
C3 C2 H2 120.6 . .
C4 C3 C2 121.6(5) . .
C4 C3 C9 121.2(5) . .
C2 C3 C9 117.2(5) . .
C3 C4 C5 119.2(5) . .
C3 C4 H4 120.4 . .
C5 C4 H4 120.4 . .
C6 C5 C4 120.0(5) . .
C6 C5 H5 120.0 . .
C4 C5 H5 120.0 . .
C5 C6 C1 120.9(5) . .
C5 C6 H6 119.5 . .
C1 C6 H6 119.5 . .
O1 C7 N1 123.7(5) . .
O1 C7 C8 121.2(4) . .
N1 C7 C8 115.1(4) . .
C7 C8 H8A 109.5 . .
C7 C8 H8B 109.5 . .
H8A C8 H8B 109.5 . .
C7 C8 H8C 109.5 . .
H8A C8 H8C 109.5 . .
H8B C8 H8C 109.5 . .
F3B C9 F2B 120(5) . .
F3B C9 F1B 105(5) . .
F2B C9 F1B 110(5) . .
F3B C9 F3A 46(4) . .
F2B C9 F3A 76(4) . .
F1B C9 F3A 136(3) . .
F3B C9 F1A 63(4) . .
F2B C9 F1A 141(4) . .
F1B C9 F1A 43(4) . .
F3A C9 F1A 104.4(5) . .
F3B C9 F2A 134(3) . .
F2B C9 F2A 41(4) . .
F1B C9 F2A 70(3) . .
F3A C9 F2A 105.2(5) . .
F1A C9 F2A 105.5(5) . .
F3B C9 C3 112(3) . .
F2B C9 C3 102(3) . .
F1B C9 C3 107(3) . .
F3A C9 C3 114.0(5) . .
F1A C9 C3 113.1(4) . .
F2A C9 C3 113.7(5) . .
C7 N1 C1 128.2(4) . .
C7 N1 H1N 112(3) . .
C1 N1 H1N 120(3) . .

loop_
_geom_bond_atom_site_label_1
_geom_bond_atom_site_label_2
_geom_bond_distance
_geom_bond_site_symmetry_2
C1 C2 1.385(6) .
C1 C6 1.392(7) .
C1 N1 1.411(6) .
C2 C3 1.397(6) .
C2 H2 0.9500 .
C3 C4 1.371(7) .
C3 C9 1.487(7) .
C4 C5 1.388(7) .
C4 H4 0.9500 .
C5 C6 1.371(7) .
C5 H5 0.9500 .
C6 H6 0.9500 .
C7 O1 1.234(5) .
C7 N1 1.353(6) .
C7 C8 1.511(7) .
C8 H8A 0.9800 .
C8 H8B 0.9800 .
C8 H8C 0.9800 .
C9 F3B 1.15(6) .
C9 F2B 1.23(7) .
C9 F1B 1.24(7) .
C9 F3A 1.331(7) .
C9 F1A 1.334(7) .
C9 F2A 1.338(7) .
N1 H1N 0.96(5) .

loop_
_geom_hbond_atom_site_label_D
_geom_hbond_atom_site_label_H
_geom_hbond_atom_site_label_A
_geom_hbond_distance_DH
_geom_hbond_distance_HA
_geom_hbond_distance_DA
_geom_hbond_angle_DHA
_geom_hbond_site_symmetry_A
N1 H1N O1 0.96(5) 1.97(5) 2.907(5) 166(4) 3_556
